data_7157983
loop_
_publ_author_name
'Huang, Ming'
'Li, Yinwu'
'Lan, Xiao-Bing'
'Liu, Jiahao'
'Zhao, Cunyuan'
'Liu, Yan'
'Ke, Zhuofeng'

_publ_section_title
;
 Ruthenium(II) complexes with N-heterocyclic carbene-phosphine ligands for
 the <i>N</i>-alkylation of amines with alcohols.
;
_journal_issue 15
_journal_name_full 'Organic &amp; biomolecular chemistry'
_journal_page_first 3451
_journal_page_last 3461
_journal_paper_doi 10.1039/d1ob00362c
_journal_volume 19
_journal_year 2021
_chemical_formula_moiety 'C41 H43 Cl N2 P Ru, Cl'
_chemical_formula_sum 'C41 H43 Cl2 N2 P Ru'
_chemical_formula_weight 766.71
_space_group_crystal_system triclinic
_space_group_IT_number 2
_space_group_name_Hall '-P 1'
_space_group_name_H-M_alt 'P -1'
_atom_sites_solution_hydrogens geom
_atom_sites_solution_primary dual
_audit_creation_date 2017-07-12
_audit_creation_method
;
Olex2 1.2
(compiled 2017.03.28 svn.r3405 for OlexSys, GUI svn.r5337)
;
_audit_update_record
;
2018-03-19 deposited with the CCDC.	2021-03-19 downloaded from the CCDC.
;
_cell_angle_alpha 85.671(3)
_cell_angle_beta 78.534(3)
_cell_angle_gamma 67.010(3)
_cell_formula_units_Z 2
_cell_length_a 10.0105(3)
_cell_length_b 11.3092(4)
_cell_length_c 19.0850(7)
_cell_measurement_reflns_used 11478
_cell_measurement_temperature 282.72(10)
_cell_measurement_theta_max 66.8900
_cell_measurement_theta_min 4.2050
_cell_volume 1949.31(12)
_computing_cell_refinement
;
CrysAlisPro, Agilent Technologies,
Version 1.171.37.34 (release 22-05-2014 CrysAlis171 .NET)
(compiled May 22 2014,16:03:01)
;
_computing_data_collection
;
CrysAlisPro, Agilent Technologies,
Version 1.171.37.34 (release 22-05-2014 CrysAlis171 .NET)
(compiled May 22 2014,16:03:01)
;
_computing_data_reduction
;
CrysAlisPro, Agilent Technologies,
Version 1.171.37.34 (release 22-05-2014 CrysAlis171 .NET)
(compiled May 22 2014,16:03:01)
;
_computing_molecular_graphics 'Olex2 (Dolomanov et al., 2009)'
_computing_publication_material 'Olex2 (Dolomanov et al., 2009)'
_computing_structure_refinement 'ShelXL (Sheldrick, 2015)'
_computing_structure_solution 'ShelXT (Sheldrick, 2015)'
_diffrn_ambient_environment air
_diffrn_ambient_temperature 282.72(10)
_diffrn_detector 'CCD plate'
_diffrn_detector_area_resol_mean 10.5058
_diffrn_detector_type Atlas
_diffrn_measured_fraction_theta_full 0.993
_diffrn_measured_fraction_theta_max 0.993
_diffrn_measurement_details
;
#__ type_ start__ end____ width___ exp.time_
  1 omega   16.00  115.00   1.0000    3.5000
omega____ theta____ kappa____ phi______ frames
    -       40.7938   38.0000  -90.0000 99

#__ type_ start__ end____ width___ exp.time_
  2 omega   64.00   99.00   1.0000    8.0000
omega____ theta____ kappa____ phi______ frames
    -       93.5000   30.0000  -90.0000 35

#__ type_ start__ end____ width___ exp.time_
  3 omega   78.00  126.00   1.0000    8.0000
omega____ theta____ kappa____ phi______ frames
    -       93.5000   61.0000 -120.0000 48

#__ type_ start__ end____ width___ exp.time_
  4 omega  123.00  151.00   1.0000    8.0000
omega____ theta____ kappa____ phi______ frames
    -       93.5000   30.0000 -120.0000 28

#__ type_ start__ end____ width___ exp.time_
  5 omega  123.00  150.00   1.0000    8.0000
omega____ theta____ kappa____ phi______ frames
    -       93.5000   30.0000  -90.0000 27

#__ type_ start__ end____ width___ exp.time_
  6 omega  122.00  154.00   1.0000    8.0000
omega____ theta____ kappa____ phi______ frames
    -       93.5000   45.0000  -60.0000 32

#__ type_ start__ end____ width___ exp.time_
  7 omega  120.00  171.00   1.0000    8.0000
omega____ theta____ kappa____ phi______ frames
    -       93.5000   30.0000 -180.0000 51

#__ type_ start__ end____ width___ exp.time_
  8 omega  112.00  138.00   1.0000    8.0000
omega____ theta____ kappa____ phi______ frames
    -       93.5000  126.0000  -60.0000 26

#__ type_ start__ end____ width___ exp.time_
  9 omega  114.00  167.00   1.0000    8.0000
omega____ theta____ kappa____ phi______ frames
    -       93.5000  126.0000   60.0000 53

#__ type_ start__ end____ width___ exp.time_
 10 omega  120.00  146.00   1.0000    8.0000
omega____ theta____ kappa____ phi______ frames
    -       93.5000  126.0000  150.0000 26

#__ type_ start__ end____ width___ exp.time_
 11 omega  117.00  153.00   1.0000    8.0000
omega____ theta____ kappa____ phi______ frames
    -       93.5000   45.0000  120.0000 36

#__ type_ start__ end____ width___ exp.time_
 12 omega   73.00  111.00   1.0000    8.0000
omega____ theta____ kappa____ phi______ frames
    -       93.5000  126.0000   60.0000 38

#__ type_ start__ end____ width___ exp.time_
 13 omega   62.00   97.00   1.0000    8.0000
omega____ theta____ kappa____ phi______ frames
    -       93.5000   77.0000  -30.0000 35

#__ type_ start__ end____ width___ exp.time_
 14 omega   72.00  106.00   1.0000    8.0000
omega____ theta____ kappa____ phi______ frames
    -       93.5000  126.0000  -60.0000 34

#__ type_ start__ end____ width___ exp.time_
 15 omega   65.00  106.00   1.0000    8.0000
omega____ theta____ kappa____ phi______ frames
    -       93.5000   30.0000 -180.0000 41

#__ type_ start__ end____ width___ exp.time_
 16 omega   27.00   53.00   1.0000    8.0000
omega____ theta____ kappa____ phi______ frames
    -       93.5000  -90.0000 -111.2419 26

#__ type_ start__ end____ width___ exp.time_
 17 omega   45.00   70.00   1.0000    8.0000
omega____ theta____ kappa____ phi______ frames
    -       93.5000  -88.0000 -150.9619 25

#__ type_ start__ end____ width___ exp.time_
 18 omega   64.00  123.00   1.0000    8.0000
omega____ theta____ kappa____ phi______ frames
    -       93.5000  -93.0000 -150.8211 59

#__ type_ start__ end____ width___ exp.time_
 19 omega   98.00  130.00   1.0000    8.0000
omega____ theta____ kappa____ phi______ frames
    -       93.5000  -90.0000 -111.2419 32

#__ type_ start__ end____ width___ exp.time_
 20 omega   81.00  108.00   1.0000    8.0000
omega____ theta____ kappa____ phi______ frames
    -       93.5000  -93.0000    2.0079 27

#__ type_ start__ end____ width___ exp.time_
 21 omega   63.00   89.00   1.0000    8.0000
omega____ theta____ kappa____ phi______ frames
    -       93.5000  -93.0000  -20.9206 26

#__ type_ start__ end____ width___ exp.time_
 22 omega   35.00   74.00   1.0000    8.0000
omega____ theta____ kappa____ phi______ frames
    -       93.5000  -45.0000    0.0000 39

#__ type_ start__ end____ width___ exp.time_
 23 omega   57.00  110.00   1.0000    8.0000
omega____ theta____ kappa____ phi______ frames
    -       93.5000  -91.0000   86.6200 53

#__ type_ start__ end____ width___ exp.time_
 24 omega   80.00  106.00   1.0000    8.0000
omega____ theta____ kappa____ phi______ frames
    -       93.5000  -90.0000  162.6949 26

#__ type_ start__ end____ width___ exp.time_
 25 omega   42.00   68.00   1.0000    8.0000
omega____ theta____ kappa____ phi______ frames
    -       93.5000  -95.0000  150.0000 26

#__ type_ start__ end____ width___ exp.time_
 26 omega   37.00   62.00   1.0000    8.0000
omega____ theta____ kappa____ phi______ frames
    -       93.5000  -90.0000  162.6949 25

#__ type_ start__ end____ width___ exp.time_
 27 omega   20.00  108.00   1.0000    8.0000
omega____ theta____ kappa____ phi______ frames
    -       93.5000  -93.0000   55.4295 88

#__ type_ start__ end____ width___ exp.time_
 28 omega   33.00   99.00   1.0000    8.0000
omega____ theta____ kappa____ phi______ frames
    -       93.5000   15.0000  150.0000 66

#__ type_ start__ end____ width___ exp.time_
 29 omega   68.00   93.00   1.0000    8.0000
omega____ theta____ kappa____ phi______ frames
    -       93.5000   45.0000  120.0000 25

#__ type_ start__ end____ width___ exp.time_
 30 omega   20.00  115.00   1.0000    3.5000
omega____ theta____ kappa____ phi______ frames
    -       40.7938   57.0000  150.0000 95

#__ type_ start__ end____ width___ exp.time_
 31 omega   21.00   63.00   1.0000    8.0000
omega____ theta____ kappa____ phi______ frames
    -       93.5000  -93.0000    2.0079 42

#__ type_ start__ end____ width___ exp.time_
 32 omega   31.00   88.00   1.0000    8.0000
omega____ theta____ kappa____ phi______ frames
    -       93.5000 -126.0000   60.0000 57

#__ type_ start__ end____ width___ exp.time_
 33 omega    9.00   45.00   1.0000    8.0000
omega____ theta____ kappa____ phi______ frames
    -       93.5000  -93.0000  -20.9206 36

#__ type_ start__ end____ width___ exp.time_
 34 omega   23.00   50.00   1.0000    8.0000
omega____ theta____ kappa____ phi______ frames
    -       93.5000  -45.0000 -120.0000 27

#__ type_ start__ end____ width___ exp.time_
 35 omega   12.00   78.00   1.0000    8.0000
omega____ theta____ kappa____ phi______ frames
    -       93.5000  -95.0000 -120.0000 66

#__ type_ start__ end____ width___ exp.time_
 36 omega   34.00   78.00   1.0000    8.0000
omega____ theta____ kappa____ phi______ frames
    -       93.5000 -126.0000 -120.0000 44

#__ type_ start__ end____ width___ exp.time_
 37 omega   19.00   89.00   1.0000    8.0000
omega____ theta____ kappa____ phi______ frames
    -       93.5000 -126.0000 -150.0000 70

#__ type_ start__ end____ width___ exp.time_
 38 omega   11.00   36.00   1.0000    8.0000
omega____ theta____ kappa____ phi______ frames
    -       93.5000  -93.0000 -150.8211 25

#__ type_ start__ end____ width___ exp.time_
 39 omega  -15.00   80.00   1.0000    3.5000
omega____ theta____ kappa____ phi______ frames
    -       40.7938  -99.0000   30.0000 95

#__ type_ start__ end____ width___ exp.time_
 40 omega   10.00   76.00   1.0000    8.0000
omega____ theta____ kappa____ phi______ frames
    -       93.5000  -95.0000  120.0000 66
;
_diffrn_measurement_device 'four-circle diffractometer'
_diffrn_measurement_device_type 'Xcalibur, Atlas, Gemini ultra'
_diffrn_measurement_method '\w scans'
_diffrn_orient_matrix_UB_11 0.0495842000
_diffrn_orient_matrix_UB_12 -0.0603701000
_diffrn_orient_matrix_UB_13 -0.0752199000
_diffrn_orient_matrix_UB_21 -0.1489079000
_diffrn_orient_matrix_UB_22 0.0894392000
_diffrn_orient_matrix_UB_23 -0.0196655000
_diffrn_orient_matrix_UB_31 0.0655646000
_diffrn_orient_matrix_UB_32 0.1012560000
_diffrn_orient_matrix_UB_33 -0.0271883000
_diffrn_radiation_monochromator mirror
_diffrn_radiation_probe x-ray
_diffrn_radiation_type CuK\a
_diffrn_radiation_wavelength 1.54184
_diffrn_reflns_av_R_equivalents 0.0344
_diffrn_reflns_av_unetI/netI 0.0305
_diffrn_reflns_Laue_measured_fraction_full 0.993
_diffrn_reflns_Laue_measured_fraction_max 0.993
_diffrn_reflns_limit_h_max 11
_diffrn_reflns_limit_h_min -11
_diffrn_reflns_limit_k_max 13
_diffrn_reflns_limit_k_min -11
_diffrn_reflns_limit_l_max 22
_diffrn_reflns_limit_l_min -22
_diffrn_reflns_number 22685
_diffrn_reflns_point_group_measured_fraction_full 0.993
_diffrn_reflns_point_group_measured_fraction_max 0.993
_diffrn_reflns_theta_full 67.090
_diffrn_reflns_theta_max 67.090
_diffrn_reflns_theta_min 4.247
_diffrn_source 'sealed X-ray tube'
_diffrn_source_type 'Enhance Ultra (Cu) X-ray Source'
_exptl_absorpt_coefficient_mu 5.122
_exptl_absorpt_correction_T_max 1.00000
_exptl_absorpt_correction_T_min 0.69654
_exptl_absorpt_correction_type multi-scan
_exptl_absorpt_process_details
;
CrysAlisPro, Agilent Technologies,
Version 1.171.37.34 (release 22-05-2014 CrysAlis171 .NET)
(compiled May 22 2014,16:03:01)
Empirical absorption correction using spherical harmonics,
 implemented in SCALE3 ABSPACK scaling algorithm.
;
_exptl_crystal_colour colorless
_exptl_crystal_density_diffrn 1.306
_exptl_crystal_description block
_exptl_crystal_F_000 792
_exptl_crystal_size_max 0.17
_exptl_crystal_size_mid 0.12
_exptl_crystal_size_min 0.1
_refine_diff_density_max 1.541
_refine_diff_density_min -0.617
_refine_diff_density_rms 0.069
_refine_ls_extinction_method none
_refine_ls_goodness_of_fit_ref 1.037
_refine_ls_hydrogen_treatment constr
_refine_ls_matrix_type full
_refine_ls_number_parameters 430
_refine_ls_number_reflns 6911
_refine_ls_number_restraints 0
_refine_ls_restrained_S_all 1.037
_refine_ls_R_factor_all 0.0336
_refine_ls_R_factor_gt 0.0301
_refine_ls_shift/su_max 0.001
_refine_ls_shift/su_mean 0.000
_refine_ls_structure_factor_coef Fsqd
_refine_ls_weighting_details 'w=1/[\s^2^(Fo^2^)+(0.0400P)^2^+1.4621P] where P=(Fo^2^+2Fc^2^)/3'
_refine_ls_weighting_scheme calc
_refine_ls_wR_factor_gt 0.0737
_refine_ls_wR_factor_ref 0.0759
_reflns_Friedel_coverage 0.000
_reflns_number_gt 6356
_reflns_number_total 6911
_reflns_threshold_expression 'I > 2\s(I)'
_cod_data_source_file d1ob00362c2.cif
_cod_data_source_block exp_9819
_cod_depositor_comments 'Adding full bibliography for 7157983--7157985.cif.'
_cod_database_code 7157983
_shelx_shelxl_version_number 2016/6
_shelx_space_group_comment
;
The symmetry employed for this shelxl refinement is uniquely defined
by the following loop, which should always be used as a source of
symmetry information in preference to the above space-group names.
They are only intended as comments.
;
_shelx_estimated_absorpt_t_max 0.628
_shelx_estimated_absorpt_t_min 0.476
_reflns_odcompleteness_completeness 99.28
_reflns_odcompleteness_iscentric 1
_reflns_odcompleteness_theta 66.97
_olex2_refinement_description
;
1. Fixed Uiso
 At 1.2 times of:
  All C(H) groups, All C(H,H) groups
 At 1.5 times of:
  All C(H,H,H) groups
2.a Ternary CH refined with riding coordinates:
 C38(H38)
2.b Secondary CH2 refined with riding coordinates:
 C22(H22A,H22B)
2.c Aromatic/amide H refined with riding coordinates:
 C5(H5), C6(H6), C25(H25), C9(H9), C8(H8), C1(H1), C17(H17), C19(H19),
 C11(H11), C33(H33), C20(H20), C21(H21), C28(H28), C2(H2), C18(H18), C12(H12),
 C26(H26), C31(H31), C15(H15), C27(H27), C13(H13), C14(H14)
2.d Idealised Me refined as rotating group:
 C37(H37A,H37B,H37C), C35(H35A,H35B,H35C), C41(H41A,H41B,H41C), C40(H40A,H40B,
 H40C), C39(H39A,H39B,H39C), C36(H36A,H36B,H36C)
;
_olex2_submission_special_instructions 'No special instructions were received'

loop_
_space_group_symop_operation_xyz
'x, y, z'
'-x, -y, -z'

loop_
_atom_site_label
_atom_site_type_symbol
_atom_site_fract_x
_atom_site_fract_y
_atom_site_fract_z
_atom_site_U_iso_or_equiv
_atom_site_adp_type
_atom_site_occupancy
_atom_site_site_symmetry_order
_atom_site_calc_flag
_atom_site_refinement_flags_posn
_atom_site_refinement_flags_adp
_atom_site_refinement_flags_occupancy
_atom_site_disorder_assembly
_atom_site_disorder_group
Ru1 Ru 0.57863(2) 0.88418(2) 0.21299(2) 0.01571(7) Uani 1 1 d . . . . .
Cl1 Cl 0.51830(6) 0.84715(5) 0.33843(3) 0.02148(12) Uani 1 1 d . . . . .
P1 P 0.71542(6) 0.66254(5) 0.20605(3) 0.01736(13) Uani 1 1 d . . . . .
Cl2 Cl 1.25540(8) 0.84092(8) 0.00825(4) 0.04133(17) Uani 1 1 d . . . . .
N1 N 0.8138(2) 0.94271(19) 0.27818(11) 0.0192(4) Uani 1 1 d . . . . .
N2 N 0.9021(2) 0.85005(18) 0.17590(10) 0.0186(4) Uani 1 1 d . . . . .
C3 C 0.7745(3) 0.8972(2) 0.22433(12) 0.0172(5) Uani 1 1 d . . . . .
C29 C 0.7160(3) 1.0388(2) 0.33141(13) 0.0191(5) Uani 1 1 d . . . . .
C4 C 0.3458(2) 1.0454(2) 0.22790(13) 0.0202(5) Uani 1 1 d . . . . .
C5 C 0.4475(3) 1.0936(2) 0.18964(13) 0.0198(5) Uani 1 1 d . . . . .
H5 H 0.451546 1.167994 0.205141 0.024 Uiso 1 1 calc R . . . .
C7 C 0.5361(3) 0.9203(2) 0.09922(12) 0.0208(5) Uani 1 1 d . . . . .
C6 C 0.5463(3) 1.0287(2) 0.12623(13) 0.0205(5) Uani 1 1 d . . . . .
H6 H 0.617826 1.058507 0.102759 0.025 Uiso 1 1 calc R . . . .
C24 C 0.8859(3) 0.5886(2) 0.14001(13) 0.0210(5) Uani 1 1 d . . . . .
C25 C 0.9442(3) 0.4545(2) 0.13538(13) 0.0233(5) Uani 1 1 d . . . . .
H25 H 0.891849 0.408844 0.161957 0.028 Uiso 1 1 calc R . . . .
C9 C 0.3432(3) 0.9305(2) 0.20279(13) 0.0215(5) Uani 1 1 d . . . . .
H9 H 0.279865 0.894485 0.229181 0.026 Uiso 1 1 calc R . . . .
C8 C 0.4334(3) 0.8718(2) 0.13981(13) 0.0224(5) Uani 1 1 d . . . . .
H8 H 0.426472 0.799114 0.123764 0.027 Uiso 1 1 calc R . . . .
C1 C 0.9631(3) 0.9209(2) 0.26260(14) 0.0239(5) Uani 1 1 d . . . . .
H1 H 1.015132 0.942787 0.291227 0.029 Uiso 1 1 calc R . . . .
C34 C 0.6642(3) 1.1664(2) 0.30782(14) 0.0227(5) Uani 1 1 d . . . . .
C17 C 0.7326(3) 0.5105(2) 0.33214(14) 0.0257(5) Uani 1 1 d . . . . .
H17 H 0.650786 0.497875 0.323603 0.031 Uiso 1 1 calc R . . . .
C16 C 0.7905(3) 0.5856(2) 0.28578(13) 0.0203(5) Uani 1 1 d . . . . .
C23 C 0.9673(3) 0.6568(2) 0.10149(12) 0.0195(5) Uani 1 1 d . . . . .
C38 C 0.2345(3) 1.1099(2) 0.29317(14) 0.0245(5) Uani 1 1 d . . . . .
H38 H 0.214141 1.042731 0.323503 0.029 Uiso 1 1 calc R . . . .
C19 C 0.9155(3) 0.4710(2) 0.40455(14) 0.0288(6) Uani 1 1 d . . . . .
H19 H 0.956553 0.433324 0.444304 0.035 Uiso 1 1 calc R . . . .
C30 C 0.6911(3) 1.0060(2) 0.40300(13) 0.0218(5) Uani 1 1 d . . . . .
C11 C 0.6130(3) 0.5169(3) 0.13025(14) 0.0281(6) Uani 1 1 d . . . . .
H11 H 0.697276 0.502400 0.095457 0.034 Uiso 1 1 calc R . . . .
C33 C 0.5742(3) 1.2602(2) 0.35830(15) 0.0266(5) Uani 1 1 d . . . . .
H33 H 0.535136 1.345215 0.343622 0.032 Uiso 1 1 calc R . . . .
C20 C 0.9751(3) 0.5448(3) 0.35858(16) 0.0318(6) Uani 1 1 d . . . . .
H20 H 1.057424 0.556398 0.367258 0.038 Uiso 1 1 calc R . . . .
C21 C 0.9141(3) 0.6020(2) 0.29955(15) 0.0271(6) Uani 1 1 d . . . . .
H21 H 0.955514 0.651617 0.268917 0.032 Uiso 1 1 calc R . . . .
C37 C 0.7089(3) 1.2038(3) 0.23192(14) 0.0278(6) Uani 1 1 d . . . . .
H37A H 0.808823 1.198411 0.224532 0.042 Uiso 1 1 calc GR . . . .
H37B H 0.644597 1.290151 0.223437 0.042 Uiso 1 1 calc GR . . . .
H37C H 0.701827 1.146491 0.199490 0.042 Uiso 1 1 calc GR . . . .
C22 C 0.9179(3) 0.8007(2) 0.10448(12) 0.0201(5) Uani 1 1 d . . . . .
H22A H 0.988852 0.826218 0.071397 0.024 Uiso 1 1 calc R . . . .
H22B H 0.823768 0.840046 0.088710 0.024 Uiso 1 1 calc R . . . .
C35 C 0.7621(3) 0.8708(2) 0.42879(14) 0.0266(5) Uani 1 1 d . . . . .
H35A H 0.734149 0.814412 0.405168 0.040 Uiso 1 1 calc GR . . . .
H35B H 0.730056 0.867327 0.479490 0.040 Uiso 1 1 calc GR . . . .
H35C H 0.867527 0.844413 0.418166 0.040 Uiso 1 1 calc GR . . . .
C28 C 1.1032(3) 0.5890(2) 0.05884(13) 0.0242(5) Uani 1 1 d . . . . .
H28 H 1.158058 0.633480 0.033264 0.029 Uiso 1 1 calc R . . . .
C2 C 1.0183(3) 0.8627(2) 0.19877(14) 0.0235(5) Uani 1 1 d . . . . .
H2 H 1.115581 0.836094 0.174637 0.028 Uiso 1 1 calc R . . . .
C18 C 0.7942(3) 0.4536(3) 0.39107(14) 0.0300(6) Uani 1 1 d . . . . .
H18 H 0.753538 0.403436 0.421693 0.036 Uiso 1 1 calc R . . . .
C41 C 0.6230(3) 0.8602(3) 0.02850(14) 0.0278(6) Uani 1 1 d . . . . .
H41A H 0.674792 0.911767 0.004422 0.042 Uiso 1 1 calc GR . . . .
H41B H 0.557086 0.854692 -0.000255 0.042 Uiso 1 1 calc GR . . . .
H41C H 0.692736 0.775535 0.036088 0.042 Uiso 1 1 calc GR . . . .
C12 C 0.5075(4) 0.4703(3) 0.12025(17) 0.0367(7) Uani 1 1 d . . . . .
H12 H 0.521930 0.424909 0.078903 0.044 Uiso 1 1 calc R . . . .
C26 C 1.0785(3) 0.3886(2) 0.09185(14) 0.0265(5) Uani 1 1 d . . . . .
H26 H 1.114717 0.299633 0.088230 0.032 Uiso 1 1 calc R . . . .
C31 C 0.6007(3) 1.1042(3) 0.45162(14) 0.0264(5) Uani 1 1 d . . . . .
H31 H 0.580088 1.084060 0.499664 0.032 Uiso 1 1 calc R . . . .
C10 C 0.5925(3) 0.5845(2) 0.19183(13) 0.0216(5) Uani 1 1 d . . . . .
C15 C 0.4631(3) 0.6082(2) 0.24284(15) 0.0257(5) Uani 1 1 d . . . . .
H15 H 0.446362 0.655839 0.283603 0.031 Uiso 1 1 calc R . . . .
C27 C 1.1580(3) 0.4561(3) 0.05395(14) 0.0273(5) Uani 1 1 d . . . . .
H27 H 1.248746 0.412412 0.025019 0.033 Uiso 1 1 calc R . . . .
C32 C 0.5408(3) 1.2312(3) 0.42991(15) 0.0284(6) Uani 1 1 d . . . . .
C40 C 0.2843(3) 1.1848(3) 0.33817(15) 0.0328(6) Uani 1 1 d . . . . .
H40A H 0.375716 1.129283 0.351856 0.049 Uiso 1 1 calc GR . . . .
H40B H 0.210518 1.217204 0.380240 0.049 Uiso 1 1 calc GR . . . .
H40C H 0.298086 1.255308 0.310797 0.049 Uiso 1 1 calc GR . . . .
C13 C 0.3827(3) 0.4915(3) 0.17139(18) 0.0384(7) Uani 1 1 d . . . . .
H13 H 0.313483 0.459390 0.164911 0.046 Uiso 1 1 calc R . . . .
C14 C 0.3599(3) 0.5607(3) 0.23268(17) 0.0339(6) Uani 1 1 d . . . . .
H14 H 0.275041 0.575220 0.267082 0.041 Uiso 1 1 calc R . . . .
C39 C 0.0908(3) 1.1964(3) 0.26773(16) 0.0345(6) Uani 1 1 d . . . . .
H39A H 0.102959 1.270478 0.244078 0.052 Uiso 1 1 calc GR . . . .
H39B H 0.011457 1.223305 0.308170 0.052 Uiso 1 1 calc GR . . . .
H39C H 0.068225 1.149368 0.235081 0.052 Uiso 1 1 calc GR . . . .
C36 C 0.4407(4) 1.3353(3) 0.48294(18) 0.0415(7) Uani 1 1 d . . . . .
H36A H 0.465498 1.409641 0.473763 0.062 Uiso 1 1 calc GR . . . .
H36B H 0.452872 1.305055 0.530530 0.062 Uiso 1 1 calc GR . . . .
H36C H 0.339986 1.357665 0.478302 0.062 Uiso 1 1 calc GR . . . .

loop_
_atom_site_aniso_label
_atom_site_aniso_U_11
_atom_site_aniso_U_22
_atom_site_aniso_U_33
_atom_site_aniso_U_23
_atom_site_aniso_U_13
_atom_site_aniso_U_12
Ru1 0.01460(10) 0.01844(10) 0.01476(10) -0.00088(6) -0.00079(6) -0.00782(7)
Cl1 0.0225(3) 0.0262(3) 0.0154(3) -0.0003(2) -0.0002(2) -0.0106(2)
P1 0.0172(3) 0.0183(3) 0.0173(3) -0.0005(2) -0.0006(2) -0.0087(2)
Cl2 0.0396(4) 0.0548(4) 0.0384(4) 0.0045(3) -0.0024(3) -0.0306(3)
N1 0.0173(10) 0.0221(10) 0.0195(10) -0.0016(8) -0.0020(8) -0.0095(8)
N2 0.0190(10) 0.0192(9) 0.0191(10) -0.0018(8) 0.0001(8) -0.0101(8)
C3 0.0199(12) 0.0174(11) 0.0145(11) 0.0011(9) 0.0001(9) -0.0092(9)
C29 0.0170(11) 0.0222(12) 0.0205(12) -0.0046(9) -0.0013(9) -0.0101(9)
C4 0.0134(11) 0.0232(12) 0.0216(12) 0.0011(9) -0.0061(9) -0.0031(9)
C5 0.0192(12) 0.0142(11) 0.0242(13) 0.0017(9) -0.0049(9) -0.0042(9)
C7 0.0207(12) 0.0253(12) 0.0153(12) 0.0008(9) -0.0068(9) -0.0061(10)
C6 0.0204(12) 0.0228(12) 0.0174(12) 0.0049(9) -0.0040(9) -0.0079(10)
C24 0.0209(12) 0.0246(12) 0.0177(12) -0.0013(9) -0.0022(9) -0.0094(10)
C25 0.0253(13) 0.0224(12) 0.0219(13) -0.0001(10) -0.0019(10) -0.0102(10)
C9 0.0155(11) 0.0268(12) 0.0248(13) 0.0016(10) -0.0059(9) -0.0100(10)
C8 0.0209(12) 0.0241(12) 0.0242(13) 0.0009(10) -0.0101(10) -0.0080(10)
C1 0.0190(12) 0.0308(13) 0.0267(13) -0.0027(10) -0.0052(10) -0.0136(10)
C34 0.0217(12) 0.0252(12) 0.0259(13) -0.0014(10) -0.0031(10) -0.0143(10)
C17 0.0237(13) 0.0290(13) 0.0251(13) 0.0007(10) -0.0010(10) -0.0126(11)
C16 0.0213(12) 0.0174(11) 0.0193(12) -0.0036(9) 0.0000(9) -0.0054(9)
C23 0.0182(12) 0.0253(12) 0.0157(11) -0.0038(9) -0.0020(9) -0.0092(10)
C38 0.0175(12) 0.0285(13) 0.0238(13) -0.0032(10) 0.0008(10) -0.0066(10)
C19 0.0328(15) 0.0258(13) 0.0223(13) 0.0005(10) -0.0075(11) -0.0042(11)
C30 0.0218(12) 0.0250(12) 0.0222(12) -0.0017(10) -0.0042(10) -0.0125(10)
C11 0.0340(15) 0.0299(13) 0.0244(13) 0.0037(11) -0.0084(11) -0.0159(12)
C33 0.0269(13) 0.0227(12) 0.0320(14) -0.0034(10) -0.0021(11) -0.0124(11)
C20 0.0301(14) 0.0310(14) 0.0366(16) 0.0006(12) -0.0130(12) -0.0110(12)
C21 0.0271(14) 0.0272(13) 0.0300(14) 0.0061(11) -0.0080(11) -0.0134(11)
C37 0.0295(14) 0.0294(13) 0.0269(14) 0.0040(11) -0.0032(11) -0.0155(11)
C22 0.0212(12) 0.0249(12) 0.0146(11) -0.0011(9) 0.0009(9) -0.0109(10)
C35 0.0275(13) 0.0309(14) 0.0238(13) 0.0024(10) -0.0067(10) -0.0131(11)
C28 0.0239(13) 0.0293(13) 0.0203(12) -0.0026(10) 0.0002(10) -0.0128(11)
C2 0.0156(12) 0.0271(13) 0.0293(14) -0.0033(10) -0.0005(10) -0.0111(10)
C18 0.0324(15) 0.0299(13) 0.0221(13) 0.0050(11) 0.0018(11) -0.0103(12)
C41 0.0280(14) 0.0319(14) 0.0191(13) -0.0035(10) -0.0031(10) -0.0067(11)
C12 0.0494(18) 0.0395(16) 0.0338(16) 0.0030(13) -0.0184(14) -0.0258(14)
C26 0.0307(14) 0.0216(12) 0.0243(13) -0.0054(10) -0.0019(11) -0.0074(11)
C31 0.0312(14) 0.0318(14) 0.0198(13) -0.0060(10) 0.0000(10) -0.0170(11)
C10 0.0250(13) 0.0193(11) 0.0239(13) 0.0042(9) -0.0079(10) -0.0113(10)
C15 0.0221(13) 0.0264(13) 0.0295(14) 0.0012(10) -0.0036(10) -0.0109(10)
C27 0.0241(13) 0.0303(14) 0.0240(13) -0.0076(10) 0.0013(10) -0.0081(11)
C32 0.0282(14) 0.0289(13) 0.0299(14) -0.0101(11) 0.0019(11) -0.0145(11)
C40 0.0267(14) 0.0377(15) 0.0308(15) -0.0131(12) -0.0006(11) -0.0087(12)
C13 0.0402(17) 0.0432(17) 0.0485(18) 0.0100(14) -0.0215(14) -0.0293(14)
C14 0.0259(14) 0.0357(15) 0.0435(17) 0.0079(13) -0.0078(12) -0.0164(12)
C39 0.0200(13) 0.0383(15) 0.0386(16) -0.0084(12) -0.0035(11) -0.0036(12)
C36 0.0466(18) 0.0293(15) 0.0427(18) -0.0124(13) 0.0067(14) -0.0133(14)

loop_
_atom_type_symbol
_atom_type_description
_atom_type_scat_dispersion_real
_atom_type_scat_dispersion_imag
_atom_type_scat_source
C C 0.0181 0.0091 'International Tables Vol C Tables 4.2.6.8 and 6.1.1.4'
H H 0.0000 0.0000 'International Tables Vol C Tables 4.2.6.8 and 6.1.1.4'
Cl Cl 0.3639 0.7018 'International Tables Vol C Tables 4.2.6.8 and 6.1.1.4'
N N 0.0311 0.0180 'International Tables Vol C Tables 4.2.6.8 and 6.1.1.4'
P P 0.2955 0.4335 'International Tables Vol C Tables 4.2.6.8 and 6.1.1.4'
Ru Ru 0.0552 3.2960 'International Tables Vol C Tables 4.2.6.8 and 6.1.1.4'

loop_
_geom_angle_atom_site_label_1
_geom_angle_atom_site_label_2
_geom_angle_atom_site_label_3
_geom_angle
_geom_angle_site_symmetry_1
_geom_angle_site_symmetry_3
_geom_angle_publ_flag
P1 Ru1 Cl1 84.97(2) . . ?
C3 Ru1 Cl1 91.80(6) . . ?
C3 Ru1 P1 85.14(6) . . ?
C3 Ru1 C4 127.74(9) . . ?
C3 Ru1 C5 99.50(9) . . ?
C3 Ru1 C7 112.92(9) . . ?
C3 Ru1 C6 92.12(9) . . ?
C3 Ru1 C9 163.89(9) . . ?
C3 Ru1 C8 148.47(9) . . ?
C4 Ru1 Cl1 85.30(6) . . ?
C4 Ru1 P1 145.94(6) . . ?
C5 Ru1 Cl1 108.60(6) . . ?
C5 Ru1 P1 165.37(6) . . ?
C5 Ru1 C4 35.42(9) . . ?
C7 Ru1 Cl1 155.12(6) . . ?
C7 Ru1 P1 99.28(6) . . ?
C7 Ru1 C4 77.50(9) . . ?
C7 Ru1 C5 66.11(9) . . ?
C6 Ru1 Cl1 145.84(7) . . ?
C6 Ru1 P1 129.17(7) . . ?
C6 Ru1 C4 65.77(9) . . ?
C6 Ru1 C5 37.38(9) . . ?
C6 Ru1 C7 36.63(9) . . ?
C6 Ru1 C9 77.63(9) . . ?
C6 Ru1 C8 65.67(9) . . ?
C9 Ru1 Cl1 89.97(7) . . ?
C9 Ru1 P1 110.98(6) . . ?
C9 Ru1 C4 36.52(9) . . ?
C9 Ru1 C5 64.84(9) . . ?
C9 Ru1 C7 65.54(9) . . ?
C9 Ru1 C8 35.83(9) . . ?
C8 Ru1 Cl1 119.27(7) . . ?
C8 Ru1 P1 91.98(6) . . ?
C8 Ru1 C4 65.02(9) . . ?
C8 Ru1 C5 76.77(9) . . ?
C8 Ru1 C7 36.60(9) . . ?
C24 P1 Ru1 122.91(8) . . ?
C16 P1 Ru1 116.55(8) . . ?
C16 P1 C24 97.09(11) . . ?
C10 P1 Ru1 107.79(8) . . ?
C10 P1 C24 105.23(11) . . ?
C10 P1 C16 105.56(11) . . ?
C3 N1 C29 126.83(19) . . ?
C3 N1 C1 110.6(2) . . ?
C1 N1 C29 119.27(19) . . ?
C3 N2 C22 125.8(2) . . ?
C3 N2 C2 112.1(2) . . ?
C2 N2 C22 121.9(2) . . ?
N1 C3 Ru1 132.57(17) . . ?
N2 C3 Ru1 123.80(16) . . ?
N2 C3 N1 103.53(19) . . ?
C34 C29 N1 116.3(2) . . ?
C30 C29 N1 120.8(2) . . ?
C30 C29 C34 122.5(2) . . ?
C5 C4 Ru1 70.96(13) . . ?
C5 C4 C9 118.4(2) . . ?
C5 C4 C38 123.7(2) . . ?
C9 C4 Ru1 69.56(13) . . ?
C9 C4 C38 117.8(2) . . ?
C38 C4 Ru1 132.90(17) . . ?
Ru1 C5 H5 129.9 . . ?
C4 C5 Ru1 73.61(13) . . ?
C4 C5 H5 119.9 . . ?
C4 C5 C6 120.2(2) . . ?
C6 C5 Ru1 69.06(13) . . ?
C6 C5 H5 119.9 . . ?
C6 C7 Ru1 69.52(13) . . ?
C6 C7 C8 117.7(2) . . ?
C6 C7 C41 122.6(2) . . ?
C8 C7 Ru1 71.03(14) . . ?
C8 C7 C41 119.6(2) . . ?
C41 C7 Ru1 133.44(17) . . ?
Ru1 C6 H6 124.7 . . ?
C5 C6 Ru1 73.56(13) . . ?
C5 C6 H6 119.6 . . ?
C7 C6 Ru1 73.85(13) . . ?
C7 C6 C5 120.9(2) . . ?
C7 C6 H6 119.6 . . ?
C25 C24 P1 116.45(18) . . ?
C25 C24 C23 119.2(2) . . ?
C23 C24 P1 123.90(18) . . ?
C24 C25 H25 119.4 . . ?
C26 C25 C24 121.1(2) . . ?
C26 C25 H25 119.4 . . ?
Ru1 C9 H9 126.4 . . ?
C4 C9 Ru1 73.93(13) . . ?
C4 C9 H9 119.4 . . ?
C8 C9 Ru1 72.18(14) . . ?
C8 C9 C4 121.2(2) . . ?
C8 C9 H9 119.4 . . ?
Ru1 C8 H8 128.7 . . ?
C7 C8 Ru1 72.37(13) . . ?
C7 C8 H8 119.3 . . ?
C9 C8 Ru1 71.99(14) . . ?
C9 C8 C7 121.4(2) . . ?
C9 C8 H8 119.3 . . ?
N1 C1 H1 126.3 . . ?
C2 C1 N1 107.4(2) . . ?
C2 C1 H1 126.3 . . ?
C29 C34 C37 122.4(2) . . ?
C33 C34 C29 117.3(2) . . ?
C33 C34 C37 120.2(2) . . ?
C16 C17 H17 119.4 . . ?
C16 C17 C18 121.1(2) . . ?
C18 C17 H17 119.4 . . ?
C17 C16 P1 123.39(19) . . ?
C17 C16 C21 118.2(2) . . ?
C21 C16 P1 118.37(18) . . ?
C24 C23 C22 123.7(2) . . ?
C28 C23 C24 119.0(2) . . ?
C28 C23 C22 117.3(2) . . ?
C4 C38 H38 107.7 . . ?
C4 C38 C40 114.9(2) . . ?
C4 C38 C39 107.4(2) . . ?
C40 C38 H38 107.7 . . ?
C40 C38 C39 111.3(2) . . ?
C39 C38 H38 107.7 . . ?
C20 C19 H19 120.4 . . ?
C20 C19 C18 119.3(2) . . ?
C18 C19 H19 120.4 . . ?
C29 C30 C35 122.0(2) . . ?
C29 C30 C31 117.7(2) . . ?
C31 C30 C35 120.3(2) . . ?
C12 C11 H11 119.8 . . ?
C10 C11 H11 119.8 . . ?
C10 C11 C12 120.3(3) . . ?
C34 C33 H33 118.9 . . ?
C32 C33 C34 122.1(2) . . ?
C32 C33 H33 118.9 . . ?
C19 C20 H20 119.6 . . ?
C19 C20 C21 120.7(3) . . ?
C21 C20 H20 119.6 . . ?
C16 C21 H21 119.8 . . ?
C20 C21 C16 120.3(2) . . ?
C20 C21 H21 119.8 . . ?
C34 C37 H37A 109.5 . . ?
C34 C37 H37B 109.5 . . ?
C34 C37 H37C 109.5 . . ?
H37A C37 H37B 109.5 . . ?
H37A C37 H37C 109.5 . . ?
H37B C37 H37C 109.5 . . ?
N2 C22 C23 113.71(19) . . ?
N2 C22 H22A 108.8 . . ?
N2 C22 H22B 108.8 . . ?
C23 C22 H22A 108.8 . . ?
C23 C22 H22B 108.8 . . ?
H22A C22 H22B 107.7 . . ?
C30 C35 H35A 109.5 . . ?
C30 C35 H35B 109.5 . . ?
C30 C35 H35C 109.5 . . ?
H35A C35 H35B 109.5 . . ?
H35A C35 H35C 109.5 . . ?
H35B C35 H35C 109.5 . . ?
C23 C28 H28 119.5 . . ?
C27 C28 C23 121.0(2) . . ?
C27 C28 H28 119.5 . . ?
N2 C2 H2 126.8 . . ?
C1 C2 N2 106.4(2) . . ?
C1 C2 H2 126.8 . . ?
C17 C18 H18 119.9 . . ?
C19 C18 C17 120.3(2) . . ?
C19 C18 H18 119.9 . . ?
C7 C41 H41A 109.5 . . ?
C7 C41 H41B 109.5 . . ?
C7 C41 H41C 109.5 . . ?
H41A C41 H41B 109.5 . . ?
H41A C41 H41C 109.5 . . ?
H41B C41 H41C 109.5 . . ?
C11 C12 H12 119.9 . . ?
C13 C12 C11 120.1(3) . . ?
C13 C12 H12 119.9 . . ?
C25 C26 H26 120.3 . . ?
C27 C26 C25 119.5(2) . . ?
C27 C26 H26 120.3 . . ?
C30 C31 H31 119.2 . . ?
C32 C31 C30 121.6(2) . . ?
C32 C31 H31 119.2 . . ?
C11 C10 P1 123.5(2) . . ?
C11 C10 C15 119.0(2) . . ?
C15 C10 P1 117.09(19) . . ?
C10 C15 H15 119.9 . . ?
C14 C15 C10 120.2(3) . . ?
C14 C15 H15 119.9 . . ?
C28 C27 H27 119.9 . . ?
C26 C27 C28 120.2(2) . . ?
C26 C27 H27 119.9 . . ?
C33 C32 C31 118.7(2) . . ?
C33 C32 C36 120.6(3) . . ?
C31 C32 C36 120.7(3) . . ?
C38 C40 H40A 109.5 . . ?
C38 C40 H40B 109.5 . . ?
C38 C40 H40C 109.5 . . ?
H40A C40 H40B 109.5 . . ?
H40A C40 H40C 109.5 . . ?
H40B C40 H40C 109.5 . . ?
C12 C13 H13 120.0 . . ?
C12 C13 C14 120.1(3) . . ?
C14 C13 H13 120.0 . . ?
C15 C14 C13 120.2(3) . . ?
C15 C14 H14 119.9 . . ?
C13 C14 H14 119.9 . . ?
C38 C39 H39A 109.5 . . ?
C38 C39 H39B 109.5 . . ?
C38 C39 H39C 109.5 . . ?
H39A C39 H39B 109.5 . . ?
H39A C39 H39C 109.5 . . ?
H39B C39 H39C 109.5 . . ?
C32 C36 H36A 109.5 . . ?
C32 C36 H36B 109.5 . . ?
C32 C36 H36C 109.5 . . ?
H36A C36 H36B 109.5 . . ?
H36A C36 H36C 109.5 . . ?
H36B C36 H36C 109.5 . . ?

loop_
_geom_bond_atom_site_label_1
_geom_bond_atom_site_label_2
_geom_bond_distance
_geom_bond_site_symmetry_2
_geom_bond_publ_flag
Ru1 Cl1 2.3964(6) . ?
Ru1 P1 2.3394(6) . ?
Ru1 C3 2.076(2) . ?
Ru1 C4 2.309(2) . ?
Ru1 C5 2.275(2) . ?
Ru1 C7 2.272(2) . ?
Ru1 C6 2.215(2) . ?
Ru1 C9 2.252(2) . ?
Ru1 C8 2.254(2) . ?
P1 C24 1.841(2) . ?
P1 C16 1.839(3) . ?
P1 C10 1.839(2) . ?
N1 C3 1.369(3) . ?
N1 C29 1.453(3) . ?
N1 C1 1.389(3) . ?
N2 C3 1.358(3) . ?
N2 C22 1.468(3) . ?
N2 C2 1.380(3) . ?
C29 C34 1.401(4) . ?
C29 C30 1.388(3) . ?
C4 C5 1.395(3) . ?
C4 C9 1.430(3) . ?
C4 C38 1.509(3) . ?
C5 H5 0.9300 . ?
C5 C6 1.440(3) . ?
C7 C6 1.411(4) . ?
C7 C8 1.421(4) . ?
C7 C41 1.500(3) . ?
C6 H6 0.9300 . ?
C24 C25 1.399(3) . ?
C24 C23 1.402(3) . ?
C25 H25 0.9300 . ?
C25 C26 1.386(4) . ?
C9 H9 0.9300 . ?
C9 C8 1.386(4) . ?
C8 H8 0.9300 . ?
C1 H1 0.9300 . ?
C1 C2 1.339(4) . ?
C34 C33 1.388(4) . ?
C34 C37 1.508(4) . ?
C17 H17 0.9300 . ?
C17 C16 1.381(4) . ?
C17 C18 1.384(4) . ?
C16 C21 1.396(4) . ?
C23 C22 1.507(3) . ?
C23 C28 1.393(3) . ?
C38 H38 0.9800 . ?
C38 C40 1.522(4) . ?
C38 C39 1.539(4) . ?
C19 H19 0.9300 . ?
C19 C20 1.376(4) . ?
C19 C18 1.377(4) . ?
C30 C35 1.503(4) . ?
C30 C31 1.396(4) . ?
C11 H11 0.9300 . ?
C11 C12 1.400(4) . ?
C11 C10 1.388(4) . ?
C33 H33 0.9300 . ?
C33 C32 1.387(4) . ?
C20 H20 0.9300 . ?
C20 C21 1.384(4) . ?
C21 H21 0.9300 . ?
C37 H37A 0.9600 . ?
C37 H37B 0.9600 . ?
C37 H37C 0.9600 . ?
C22 H22A 0.9700 . ?
C22 H22B 0.9700 . ?
C35 H35A 0.9600 . ?
C35 H35B 0.9600 . ?
C35 H35C 0.9600 . ?
C28 H28 0.9300 . ?
C28 C27 1.387(4) . ?
C2 H2 0.9300 . ?
C18 H18 0.9300 . ?
C41 H41A 0.9600 . ?
C41 H41B 0.9600 . ?
C41 H41C 0.9600 . ?
C12 H12 0.9300 . ?
C12 C13 1.374(5) . ?
C26 H26 0.9300 . ?
C26 C27 1.379(4) . ?
C31 H31 0.9300 . ?
C31 C32 1.390(4) . ?
C10 C15 1.402(4) . ?
C15 H15 0.9300 . ?
C15 C14 1.386(4) . ?
C27 H27 0.9300 . ?
C32 C36 1.507(4) . ?
C40 H40A 0.9600 . ?
C40 H40B 0.9600 . ?
C40 H40C 0.9600 . ?
C13 H13 0.9300 . ?
C13 C14 1.388(5) . ?
C14 H14 0.9300 . ?
C39 H39A 0.9600 . ?
C39 H39B 0.9600 . ?
C39 H39C 0.9600 . ?
C36 H36A 0.9600 . ?
C36 H36B 0.9600 . ?
C36 H36C 0.9600 . ?

loop_
_smtbx_masks_void_nr
_smtbx_masks_void_average_x
_smtbx_masks_void_average_y
_smtbx_masks_void_average_z
_smtbx_masks_void_volume
_smtbx_masks_void_count_electrons
_smtbx_masks_void_content
1 0.014 0.123 0.091 33.7 10.2 ?
2 0.000 0.000 0.500 215.8 59.1 ?
3 -0.014 -0.123 0.909 33.7 10.2 ?
